data_7704839
loop_
_publ_author_name
'Tian, Xue-Fei'
'Ji, Bao-Qian'
'Feng, Lei'
'Sheng, Kai'
'Su, Yan-Min'
'Jagodi\<c, Marko'
'Jagli\<ci\'c, Zvonko'
'Tung, Chen-Ho'
'Sun, Di'

_publ_section_title
;
 Self-assembly of a nonanuclear Ni<sup>II</sup> cluster via atmospheric
 CO<sub>2</sub> fixation: synthesis, structure, collision-induced
 dissociation mass spectrometry and magnetic property.
;
_journal_issue 31
_journal_name_full 'Dalton transactions (Cambridge, England : 2003)'
_journal_page_first 10977
_journal_page_last 10982
_journal_paper_doi 10.1039/d0dt01573c
_journal_volume 49
_journal_year 2020
_chemical_formula_moiety 'C94 H108 N14 Ni9 O30, 2(C3 H7 N O), C2 H6 O'
_chemical_formula_sum 'C102 H128 N16 Ni9 O33'
_chemical_formula_weight 2634.59
_space_group_crystal_system triclinic
_space_group_IT_number 2
_space_group_name_Hall '-P 1'
_space_group_name_H-M_alt 'P -1'
_atom_sites_solution_hydrogens mixed
_audit_creation_date 2019-06-18
_audit_creation_method
;
Olex2 1.2
(compiled 2018.04.26 svn.r3504 for OlexSys, GUI svn.r5492)
;
_audit_update_record
;
2020-03-29 deposited with the CCDC.	2020-07-14 downloaded from the CCDC.
;
_cell_angle_alpha 103.9220(10)
_cell_angle_beta 90.0550(10)
_cell_angle_gamma 112.649(2)
_cell_formula_units_Z 2
_cell_length_a 14.8190(3)
_cell_length_b 15.4014(3)
_cell_length_c 28.1536(3)
_cell_measurement_reflns_used 32900
_cell_measurement_temperature 173.00(10)
_cell_measurement_theta_max 76.2580
_cell_measurement_theta_min 3.1510
_cell_volume 5724.3(2)
_computing_cell_refinement
;
CrystalClear-SM Expert 2.0 r7 (Rigaku, 2011)
;
_computing_data_collection
;
CrystalClear-SM Expert 2.0 r7 (Rigaku, 2011)
;
_computing_data_reduction
;
CrystalClear-SM Expert 2.0 r7 (Rigaku, 2011)
;
_computing_molecular_graphics 'Olex2 (Dolomanov et al., 2009)'
_computing_publication_material 'Olex2 (Dolomanov et al., 2009)'
_computing_structure_refinement 'ShelXL (Sheldrick, 2015)'
_computing_structure_solution 'SHELXS-97 (Sheldrick, 1990)'
_diffrn_ambient_environment N~2~
_diffrn_ambient_temperature 173.00(10)
_diffrn_detector CCD
_diffrn_detector_area_resol_mean 28.5714
_diffrn_detector_type 'Rigaku Saturn724+'
_diffrn_measured_fraction_theta_full 0.967
_diffrn_measured_fraction_theta_max 0.981
_diffrn_measurement_details
;
List of Runs (angles in degrees, time in seconds):

  # Type    Start    End  Width  t~exp~   \w     \q     \k     \f   Frames
#--------------------------------------------------------------------------
  1  \w   -120.00 -83.00   1.00    0.12    --  -48.45 -51.00  58.00   37
  2  \w    -22.00  62.00   1.00    0.12    --   48.45 -51.00  58.00   84
  3  \w     38.00 119.00   1.00    0.12    --   48.45  51.00-155.00   81
  4  \w   -100.00 -58.00   1.00    0.60    --  -86.25  51.00-155.00   42
  5  \w   -155.00 -72.00   1.00    0.60    --  -86.25 -51.00  58.00   83
  6  \w    -52.00 -14.00   1.00    0.60    --  -86.25  51.00-155.00   38
  7  \w     93.00 152.00   1.00    0.60    --  106.49  51.00-155.00   59
  8  \w     35.00 120.00   1.00    0.60    --  106.49 -51.00  58.00   85
  9  \w    -80.00 -36.00   1.00    0.12    --  -48.45 -51.00  58.00   44
 10  \w    -60.00 -25.00   1.00    0.12    --  -48.45  51.00-155.00   35
 11  \w   -123.00 -40.00   1.00    0.12    --  -48.45 -19.00 -60.00   83
 12  \w    -24.00  21.00   1.00    0.12    --  -48.45  51.00-155.00   45
 13  \w    102.00 178.00   1.00    0.60    --  106.49  19.00  90.00   76
 14  \w     32.00 119.00   1.00    0.60    --  106.49 -19.00-150.00   87
 15  \w     34.00 109.00   1.00    0.60    --  106.49 -99.00  30.00   75
 16  \w     89.00 122.00   1.00    0.60    --  106.49  77.00 -60.00   33
 17  \w     94.00 168.00   1.00    0.60    --  106.49 125.00 120.00   74
 18  \w    127.00 177.00   1.00    0.60    --  106.49  77.00 -60.00   50
 19  \w     34.00 128.00   1.00    0.60    --  106.49 -77.00  30.00   94
 20  \w     38.00 107.00   1.00    0.60    --  106.49 -99.00 -60.00   69
 21  \w     93.00 177.00   1.00    0.60    --  106.49 125.00   0.00   84
 22  \w     38.00 117.00   1.00    0.60    --  106.49-125.00 -60.00   79
;
_diffrn_measurement_device 'AFC12 (Right): Kappa 3 circle'
_diffrn_measurement_device_type 'Rigaku Saturn724+ (2x2 bin mode)'
_diffrn_measurement_method 'profile data from \w-scans'
_diffrn_measurement_specimen_support 'Mitegen 50um'
_diffrn_orient_matrix_type 'CrysAlisPro convention (1999,Acta A55,543-557)'
_diffrn_orient_matrix_UB_11 -0.0829317000
_diffrn_orient_matrix_UB_12 0.0189076000
_diffrn_orient_matrix_UB_13 -0.0228518000
_diffrn_orient_matrix_UB_21 0.0509746000
_diffrn_orient_matrix_UB_22 0.1091786000
_diffrn_orient_matrix_UB_23 0.0265874000
_diffrn_orient_matrix_UB_31 0.0579065000
_diffrn_orient_matrix_UB_32 0.0181568000
_diffrn_orient_matrix_UB_33 -0.0445449000
_diffrn_radiation_collimation 0.3
_diffrn_radiation_monochromator Confocal
_diffrn_radiation_probe x-ray
_diffrn_radiation_type CuK\a
_diffrn_radiation_wavelength 1.54184
_diffrn_reflns_av_R_equivalents 0.0490
_diffrn_reflns_av_unetI/netI 0.0511
_diffrn_reflns_Laue_measured_fraction_full 0.967
_diffrn_reflns_Laue_measured_fraction_max 0.981
_diffrn_reflns_limit_h_max 17
_diffrn_reflns_limit_h_min -17
_diffrn_reflns_limit_k_max 18
_diffrn_reflns_limit_k_min -18
_diffrn_reflns_limit_l_max 32
_diffrn_reflns_limit_l_min -33
_diffrn_reflns_number 56053
_diffrn_reflns_point_group_measured_fraction_full 0.967
_diffrn_reflns_point_group_measured_fraction_max 0.981
_diffrn_reflns_theta_full 67.684
_diffrn_reflns_theta_max 67.073
_diffrn_reflns_theta_min 3.207
_diffrn_source 'Rotating Anode'
_diffrn_source_current 24.0
_diffrn_source_power 1.2
_diffrn_source_target Mo
_diffrn_source_type 'Rotating Anode'
_diffrn_source_voltage 50.0
_exptl_absorpt_coefficient_mu 2.267
_exptl_absorpt_correction_T_max 1.00000
_exptl_absorpt_correction_T_min 0.74678
_exptl_absorpt_correction_type multi-scan
_exptl_absorpt_process_details
;
CrysAlisPro 1.171.40.25a (Rigaku Oxford Diffraction, 2018)
Empirical absorption correction using spherical harmonics,
 implemented in SCALE3 ABSPACK scaling algorithm.
;
_exptl_crystal_colour 'clear light green'
_exptl_crystal_colour_lustre clear
_exptl_crystal_colour_modifier light
_exptl_crystal_colour_primary green
_exptl_crystal_density_diffrn 1.529
_exptl_crystal_density_method 'not measured'
_exptl_crystal_description block
_exptl_crystal_F_000 2736
_exptl_crystal_preparation 'Magnetic properties'
_exptl_crystal_recrystallization_method 'Re-crystallisation from solvent'
_exptl_crystal_size_max 0.06
_exptl_crystal_size_mid 0.05
_exptl_crystal_size_min 0.03
_refine_diff_density_max 1.044
_refine_diff_density_min -0.730
_refine_diff_density_rms 0.096
_refine_ls_extinction_method none
_refine_ls_goodness_of_fit_ref 1.058
_refine_ls_hydrogen_treatment mixed
_refine_ls_matrix_type full
_refine_ls_number_parameters 1477
_refine_ls_number_reflns 20035
_refine_ls_number_restraints 3
_refine_ls_restrained_S_all 1.060
_refine_ls_R_factor_all 0.0691
_refine_ls_R_factor_gt 0.0520
_refine_ls_shift/su_max 0.001
_refine_ls_shift/su_mean 0.000
_refine_ls_structure_factor_coef Fsqd
_refine_ls_weighting_details 'w=1/[\s^2^(Fo^2^)+(0.0738P)^2^+11.3520P] where P=(Fo^2^+2Fc^2^)/3'
_refine_ls_weighting_scheme calc
_refine_ls_wR_factor_gt 0.1369
_refine_ls_wR_factor_ref 0.1540
_reflns_Friedel_coverage 0.000
_reflns_number_gt 16741
_reflns_number_total 20035
_reflns_threshold_expression 'I > 2\s(I)'
_cod_data_source_file d0dt01573c2.cif
_cod_data_source_block p
_cod_depositor_comments 'Adding full bibliography for 7704839.cif.'
_cod_original_cell_volume 5724.34(19)
_cod_database_code 7704839
_shelxl_version_number 2013-4
_chemical_oxdiff_formula NiC
_shelx_space_group_comment
;
The symmetry employed for this shelxl refinement is uniquely defined
by the following loop, which should always be used as a source of
symmetry information in preference to the above space-group names.
They are only intended as comments.
;
_shelx_estimated_absorpt_t_max 0.935
_shelx_estimated_absorpt_t_min 0.876
_reflns_odcompleteness_completeness 98.44
_reflns_odcompleteness_iscentric 1
_reflns_odcompleteness_theta 66.97
_olex2_refinement_description
;
1. Fixed Uiso
 At 1.2 times of:
  All C(H) groups, H3 of O3, H6 of O6, All C(H,H) groups, All N(H) groups
 At 1.5 times of:
  All C(H,H,H) groups, HG of O32
2. Restrained distances
 H11-O11
 0.89 with sigma of 0.01
 C91-C94
 1.55 with sigma of 0.01
 O32-C91
 1.35 with sigma of 0.01
3.a Riding coordinates:
 O32(HG)
3.b Ternary CH refined with riding coordinates:
 O3(H3), O6(H6)
3.c Secondary CH2 refined with riding coordinates:
 C91(HH,HI)
3.d Me refined with riding coordinates:
 C97(H97A,H97B,H97C)
3.e Aromatic/amide H refined with riding coordinates:
 N3(H3A), N6(H6A), N9(H9), N10(H10), N11(H11A), N12(H12), C2AA(H2AA), C9(H9A),
 C29(H29), C30(H30), C31(H31), C32(H32), C33(H33), C35(H35), C37(H37), C38(H38),
  C39(H39), C40(H40), C42(H42), C43(H43), C45(H45), C47(H47), C49(H49),
 C50(H50), C51(H51), C52(H52), C53(H53), C55(H55), C56(H56), C57(H57), C58(H58),
  C59(H59), C61(H61), C62(H62), C64(H64), C65(H65), C66(H66), C67(H67),
 C70(H70), C71(H71), C72(H72), C73(H73), C74(H74), C75(H75), C77(H77), C78(H78),
  C79(H79), C80(H80), C81(H81), C83(H83), C84(H84), C85(H85), C88(H88),
 C89(H89), C82(H), C95(HM)
3.f Idealised Me refined as rotating group:
 C23(H23A,H23B,H23C), C27(H27A,H27B,H27C), C41(H41A,H41B,H41C), C44(H44A,H44B,
 H44C), C46(H46A,H46B,H46C), C48(H48A,H48B,H48C), C54(H54A,H54B,H54C), C63(H63A,
 H63B,H63C), C68(H68A,H68B,H68C), C69(H69A,H69B,H69C), C86(H86A,H86B,H86C),
 C87(H87A,H87B,H87C), C92(H92A,H92B,H92C), C96(H96A,H96B,H96C), C99(H99A,H99B,
 H99C), C90(HA,HB,HC), C93(HD,HE,HF), C94(HJ,HK,HL), C98(HN,HO,HP), C100(HQ,HR,
 HS)
;
_olex2_submission_special_instructions 'No special instructions were received'
_oxdiff_exptl_absorpt_empirical_details
;
Empirical correction (ABSPACK) includes:
- Absorption correction using spherical harmonics
- Frame scaling
;
_oxdiff_exptl_absorpt_empirical_full_max 1.361
_oxdiff_exptl_absorpt_empirical_full_min 0.658

loop_
_space_group_symop_operation_xyz
'x, y, z'
'-x, -y, -z'

loop_
_atom_site_label
_atom_site_type_symbol
_atom_site_fract_x
_atom_site_fract_y
_atom_site_fract_z
_atom_site_U_iso_or_equiv
_atom_site_adp_type
_atom_site_occupancy
_atom_site_site_symmetry_order
_atom_site_calc_flag
_atom_site_refinement_flags_posn
_atom_site_refinement_flags_adp
_atom_site_refinement_flags_occupancy
_atom_site_disorder_assembly
_atom_site_disorder_group
Ni1 Ni 0.57431(4) 0.49003(4) 0.81216(2) 0.02410(13) Uani 1 1 d . . . . .
Ni2 Ni 0.72481(4) 0.21712(4) 0.66709(2) 0.02530(14) Uani 1 1 d . . . . .
Ni3 Ni 0.80857(4) 0.48972(4) 0.85366(2) 0.02414(13) Uani 1 1 d . . . . .
Ni4 Ni 0.85443(4) 0.46046(4) 0.74521(2) 0.02626(14) Uani 1 1 d . . . . .
Ni5 Ni 0.78392(4) 0.64828(4) 0.81893(2) 0.02646(14) Uani 1 1 d . . . . .
Ni6 Ni 0.54438(4) 0.26985(4) 0.65971(2) 0.02581(14) Uani 1 1 d . . . . .
Ni7 Ni 0.42157(4) 0.28238(4) 0.76823(2) 0.02900(14) Uani 1 1 d . . . . .
Ni8 Ni 0.43511(5) 0.40469(4) 0.69350(2) 0.03170(15) Uani 1 1 d . . . . .
Ni9 Ni 0.79225(4) 0.40052(4) 0.63369(2) 0.02886(14) Uani 1 1 d . . . . .
O1 O 0.57846(16) 0.34589(16) 0.78535(8) 0.0247(5) Uani 1 1 d . . . . .
O2 O 0.63089(17) 0.26910(16) 0.72064(8) 0.0243(5) Uani 1 1 d . . . . .
O3 O 0.66615(17) 0.28119(17) 0.62755(8) 0.0258(5) Uani 1 1 d . . . . .
H3 H 0.6491 0.2426 0.5932 0.031 Uiso 1 1 calc R . . . .
O4 O 0.73826(16) 0.37756(16) 0.78334(8) 0.0238(5) Uani 1 1 d . . . . .
O5 O 0.75038(17) 0.48264(17) 0.70015(8) 0.0277(5) Uani 1 1 d . . . . .
O6 O 0.70317(17) 0.54424(16) 0.85251(8) 0.0255(5) Uani 1 1 d . . . . .
H6 H 0.6965 0.5755 0.8862 0.031 Uiso 1 1 calc R . . . .
O7 O 0.58714(18) 0.42617(17) 0.68757(9) 0.0283(5) Uani 1 1 d . . . . .
O8 O 0.86449(19) 0.56700(18) 0.80346(8) 0.0263(5) Uani 1 1 d . . . . .
O9 O 0.66726(17) 0.53882(16) 0.75701(8) 0.0261(5) Uani 1 1 d . . . . .
O10 O 0.88612(18) 0.60813(18) 0.91057(9) 0.0311(5) Uani 1 1 d . . . . .
O11 O 0.44900(18) 0.42358(17) 0.76749(9) 0.0299(5) Uani 1 1 d D . . . .
O12 O 0.8030(2) 0.18303(19) 0.61004(9) 0.0349(6) Uani 1 1 d . . . . .
O13 O 0.83324(19) 0.35080(18) 0.68719(9) 0.0274(5) Uani 1 1 d . . . . .
O14 O 0.4283(2) 0.2693(2) 0.69529(10) 0.0302(6) Uani 1 1 d . . . . .
O15 O 0.50487(18) 0.45956(18) 0.87259(9) 0.0314(5) Uani 1 1 d . . . . .
O16 O 0.61461(19) 0.08213(18) 0.64258(10) 0.0345(6) Uani 1 1 d . . . . .
O17 O 0.48621(18) 0.12068(18) 0.63374(10) 0.0341(6) Uani 1 1 d . . . . .
O18 O 0.8416(2) 0.3159(2) 0.58099(9) 0.0377(6) Uani 1 1 d . . . . .
O19 O 0.87893(19) 0.73019(18) 0.88186(9) 0.0329(6) Uani 1 1 d . . . . .
O20 O 0.54960(19) 0.61483(18) 0.82861(10) 0.0337(6) Uani 1 1 d . . . . .
O21 O 0.4800(2) 0.2636(2) 0.59465(10) 0.0395(6) Uani 1 1 d . . . . .
O22 O 0.7022(2) 0.72858(19) 0.83555(10) 0.0371(6) Uani 1 1 d . . . . .
O23 O 0.9235(2) 0.5153(2) 0.64027(10) 0.0412(7) Uani 1 1 d . . . . .
O24 O 0.9715(2) 0.5542(2) 0.72059(10) 0.0417(7) Uani 1 1 d . . . . .
O25 O 0.9255(2) 0.4497(2) 0.85506(10) 0.0384(6) Uani 1 1 d . . . . .
O26 O 0.4059(2) 0.3658(2) 0.61870(10) 0.0408(6) Uani 1 1 d . . . . .
O27 O 0.4057(2) 0.30413(19) 0.84142(10) 0.0379(6) Uani 1 1 d . . . . .
O28 O 0.95466(19) 0.4252(2) 0.77640(10) 0.0404(7) Uani 1 1 d . . . . .
O29 O 0.2685(2) 0.2375(2) 0.75599(12) 0.0502(8) Uani 1 1 d . . . . .
O30 O 0.2833(2) 0.3713(2) 0.69450(12) 0.0516(8) Uani 1 1 d . . . . .
N1 N 0.7375(2) 0.3995(2) 0.89700(10) 0.0278(6) Uani 1 1 d . . . . .
N2 N 0.8564(2) 0.7360(2) 0.77385(12) 0.0353(7) Uani 1 1 d . . . . .
N3 N 0.6442(2) 0.3337(2) 0.88132(11) 0.0300(6) Uani 1 1 d . . . . .
H3A H 0.6098 0.3325 0.8564 0.036 Uiso 1 1 calc R . . . .
N4 N 0.7364(3) 0.4529(2) 0.58496(12) 0.0365(7) Uani 1 1 d . . . . .
N5 N 0.7795(2) 0.1652(2) 0.71656(11) 0.0288(6) Uani 1 1 d . . . . .
N6 N 0.7868(2) 0.2090(2) 0.76541(11) 0.0311(7) Uani 1 1 d . . . . .
H6A H 0.7821 0.2641 0.7767 0.037 Uiso 1 1 calc R . . . .
N7 N 0.4056(2) 0.1423(2) 0.76615(12) 0.0319(7) Uani 1 1 d . . . . .
N8 N 0.4607(3) 0.5473(2) 0.69406(13) 0.0418(8) Uani 1 1 d . . . . .
N9 N 0.8501(3) 0.6940(2) 0.72539(12) 0.0377(7) Uani 1 1 d . . . . .
H9 H 0.8254 0.6320 0.7128 0.045 Uiso 1 1 calc R . . . .
N10 N 0.6559(3) 0.4724(2) 0.59513(12) 0.0399(8) Uani 1 1 d . . . . .
H10 H 0.6230 0.4598 0.6196 0.048 Uiso 1 1 calc R . . . .
N11 N 0.4744(2) 0.1104(2) 0.74919(12) 0.0364(7) Uani 1 1 d . . . . .
H11A H 0.5227 0.1426 0.7350 0.044 Uiso 1 1 calc R . . . .
N12 N 0.5470(3) 0.6189(2) 0.71554(12) 0.0409(8) Uani 1 1 d . . . . .
H12 H 0.5892 0.6101 0.7327 0.049 Uiso 1 1 calc R . . . .
C13 C 0.6490(2) 0.3311(2) 0.76284(12) 0.0222(7) Uani 1 1 d . . . . .
C14 C 0.6681(2) 0.4819(2) 0.71535(12) 0.0244(7) Uani 1 1 d . . . . .
N16 N 0.1184(4) 0.2116(4) 0.7851(3) 0.098(2) Uani 1 1 d . . . . .
N17 N 0.1338(4) 0.2807(8) 0.6487(3) 0.135(3) Uani 1 1 d . . . . .
C1 C 0.8379(3) 0.2323(3) 0.57961(13) 0.0340(8) Uani 1 1 d . . . . .
C1AA C 0.9083(3) 0.6962(3) 0.91234(12) 0.0288(7) Uani 1 1 d . . . . .
C2AA C 0.8060(3) 0.0749(3) 0.76215(14) 0.0358(8) Uani 1 1 d . . . . .
H2AA H 0.8160 0.0243 0.7707 0.043 Uiso 1 1 calc R . . . .
C4 C 0.5298(3) 0.0642(3) 0.62494(13) 0.0300(8) Uani 1 1 d . . . . .
C5 C 0.6106(3) 0.7010(3) 0.83640(13) 0.0307(8) Uani 1 1 d . . . . .
C3AA C 0.7639(3) 0.3765(3) 0.93605(13) 0.0321(8) Uani 1 1 d . . . . .
C7 C 0.7920(3) 0.0830(3) 0.71444(14) 0.0302(8) Uani 1 1 d . . . . .
C8 C 0.4752(3) -0.0346(3) 0.59014(15) 0.0359(9) Uani 1 1 d . . . . .
C9 C 0.6868(3) 0.2964(3) 0.94483(14) 0.0365(9) Uani 1 1 d . . . . .
H9A H 0.6865 0.2666 0.9699 0.044 Uiso 1 1 calc R . . . .
C10 C 0.6117(3) 0.2705(3) 0.90918(14) 0.0330(8) Uani 1 1 d . . . . .
C11 C 0.4611(3) 0.0234(3) 0.75631(14) 0.0348(8) Uani 1 1 d . . . . .
C12 C 0.9792(3) 0.7693(3) 0.95600(14) 0.0367(9) Uani 1 1 d . . . . .
C0AA C 0.9847(3) 0.5611(3) 0.67734(15) 0.0366(9) Uani 1 1 d . . . . .
C4AA C 0.4191(3) 0.2987(3) 0.58797(15) 0.0359(9) Uani 1 1 d . . . . .
C15 C 0.8021(3) 0.1566(3) 0.79392(14) 0.0352(8) Uani 1 1 d . . . . .
C16 C 0.9814(3) 0.4466(3) 0.82124(15) 0.0373(9) Uani 1 1 d . . . . .
C17 C 0.4357(3) 0.3824(3) 0.87480(14) 0.0306(8) Uani 1 1 d . . . . .
C18 C 0.3550(3) 0.2549(3) 0.53979(15) 0.0410(10) Uani 1 1 d . . . . .
C19 C 0.3816(3) 0.3838(3) 0.92000(14) 0.0335(8) Uani 1 1 d . . . . .
C20 C 0.5713(3) 0.7796(3) 0.84700(14) 0.0349(8) Uani 1 1 d . . . . .
C21 C 1.0881(3) 0.4703(3) 0.83517(15) 0.0388(9) Uani 1 1 d . . . . .
C22 C 0.5610(4) 0.7054(3) 0.70768(16) 0.0443(10) Uani 1 1 d . . . . .
C23 C 0.8629(3) 0.4344(3) 0.96468(16) 0.0438(10) Uani 1 1 d . . . . .
H23A H 0.9038 0.4786 0.9471 0.066 Uiso 1 1 calc GR . . . .
H23B H 0.8927 0.3911 0.9691 0.066 Uiso 1 1 calc GR . . . .
H23C H 0.8557 0.4707 0.9963 0.066 Uiso 1 1 calc GR . . . .
C24 C 0.7659(4) 0.4829(3) 0.54476(15) 0.0469(11) Uani 1 1 d . . . . .
C25 C 0.8977(4) 0.8314(3) 0.77848(17) 0.0464(10) Uani 1 1 d . . . . .
C26 C 1.0834(3) 0.6313(3) 0.66975(15) 0.0404(9) Uani 1 1 d . . . . .
C27 C 0.7902(3) 0.0151(3) 0.66655(15) 0.0423(9) Uani 1 1 d . . . . .
H27A H 0.7287 -0.0406 0.6597 0.063 Uiso 1 1 calc GR . . . .
H27B H 0.8431 -0.0058 0.6681 0.063 Uiso 1 1 calc GR . . . .
H27C H 0.7977 0.0478 0.6409 0.063 Uiso 1 1 calc GR . . . .
C28 C 0.8786(3) 0.1858(3) 0.53641(15) 0.0400(9) Uani 1 1 d . . . . .
C29 C 0.4085(3) 0.4682(3) 0.95768(15) 0.0375(9) Uani 1 1 d . . . . .
H29 H 0.4631 0.5230 0.9559 0.045 Uiso 1 1 calc R . . . .
C30 C 0.4908(4) -0.1157(3) 0.59424(18) 0.0489(11) Uani 1 1 d . . . . .
H30 H 0.5353 -0.1101 0.6193 0.059 Uiso 1 1 calc R . . . .
C31 C 1.1541(3) 0.4869(3) 0.80077(17) 0.0431(10) Uani 1 1 d . . . . .
H31 H 1.1323 0.4820 0.7689 0.052 Uiso 1 1 calc R . . . .
C32 C 0.3668(3) 0.1817(4) 0.50490(15) 0.0476(11) Uani 1 1 d . . . . .
H32 H 0.4159 0.1608 0.5109 0.057 Uiso 1 1 calc R . . . .
C33 C 0.7015(4) 0.5202(4) 0.52955(17) 0.0561(13) Uani 1 1 d . . . . .
H33 H 0.7047 0.5446 0.5021 0.067 Uiso 1 1 calc R . . . .
C34 C 0.6333(4) 0.5140(4) 0.56249(17) 0.0512(11) Uani 1 1 d . . . . .
C35 C 0.3555(3) 0.4727(4) 0.99823(16) 0.0464(10) Uani 1 1 d . . . . .
H35 H 0.3749 0.5298 1.0234 0.056 Uiso 1 1 calc R . . . .
C36 C 0.8863(4) 0.7592(3) 0.69887(16) 0.0457(10) Uani 1 1 d . . . . .
C37 C 0.2748(4) 0.3927(4) 1.00089(19) 0.0593(13) Uani 1 1 d . . . . .
H37 H 0.2384 0.3956 1.0277 0.071 Uiso 1 1 calc R . . . .
C38 C 0.4717(3) 0.7552(3) 0.83837(19) 0.0486(11) Uani 1 1 d . . . . .
H38 H 0.4296 0.6903 0.8254 0.058 Uiso 1 1 calc R . . . .
C39 C 0.9173(4) 0.8487(3) 0.73195(19) 0.0566(13) Uani 1 1 d . . . . .
H39 H 0.9458 0.9091 0.7250 0.068 Uiso 1 1 calc R . . . .
C40 C 0.3784(4) -0.0080(4) 0.77943(19) 0.0522(11) Uani 1 1 d . . . . .
H40 H 0.3506 -0.0655 0.7892 0.063 Uiso 1 1 calc R . . . .
C41 C 0.8108(4) 0.1899(4) 0.84847(16) 0.0551(12) Uani 1 1 d . . . . .
H41A H 0.8547 0.2573 0.8591 0.083 Uiso 1 1 calc GR . . . .
H41B H 0.8361 0.1518 0.8625 0.083 Uiso 1 1 calc GR . . . .
H41C H 0.7472 0.1821 0.8591 0.083 Uiso 1 1 calc GR . . . .
C42 C 0.6327(4) 0.8766(3) 0.86590(19) 0.0497(11) Uani 1 1 d . . . . .
H42 H 0.7001 0.8946 0.8713 0.060 Uiso 1 1 calc R . . . .
C43 C 1.2532(3) 0.5112(3) 0.81338(19) 0.0500(11) Uani 1 1 d . . . . .
H43 H 1.2974 0.5230 0.7899 0.060 Uiso 1 1 calc R . . . .
C44 C 0.5108(3) 0.1898(3) 0.89791(18) 0.0485(11) Uani 1 1 d . . . . .
H44A H 0.4622 0.2173 0.9016 0.073 Uiso 1 1 calc GR . . . .
H44B H 0.5025 0.1496 0.9202 0.073 Uiso 1 1 calc GR . . . .
H44C H 0.5033 0.1511 0.8647 0.073 Uiso 1 1 calc GR . . . .
C45 C 1.0112(4) 0.8682(4) 0.9609(2) 0.0621(14) Uani 1 1 d . . . . .
H45 H 0.9876 0.8909 0.9379 0.074 Uiso 1 1 calc R . . . .
C46 C 0.8542(4) 0.4758(4) 0.52239(18) 0.0593(13) Uani 1 1 d . . . . .
H46A H 0.8877 0.4539 0.5431 0.089 Uiso 1 1 calc GR . . . .
H46B H 0.8975 0.5386 0.5191 0.089 Uiso 1 1 calc GR . . . .
H46C H 0.8347 0.4302 0.4905 0.089 Uiso 1 1 calc GR . . . .
C47 C 1.1026(4) 0.6507(4) 0.62509(19) 0.0544(12) Uani 1 1 d . . . . .
H47 H 1.0537 0.6191 0.5987 0.065 Uiso 1 1 calc R . . . .
C48 C 0.6535(4) 0.7934(3) 0.72779(19) 0.0543(12) Uani 1 1 d . . . . .
H48A H 0.6878 0.7818 0.7529 0.081 Uiso 1 1 calc GR . . . .
H48B H 0.6375 0.8484 0.7416 0.081 Uiso 1 1 calc GR . . . .
H48C H 0.6944 0.8064 0.7018 0.081 Uiso 1 1 calc GR . . . .
C49 C 1.0171(5) 0.7376(4) 0.98959(19) 0.0656(16) Uani 1 1 d . . . . .
H49 H 0.9966 0.6711 0.9863 0.079 Uiso 1 1 calc R . . . .
C50 C 1.1221(4) 0.4796(4) 0.88313(19) 0.0578(13) Uani 1 1 d . . . . .
H50 H 1.0785 0.4699 0.9070 0.069 Uiso 1 1 calc R . . . .
C51 C 0.3059(4) 0.1381(5) 0.46044(19) 0.0656(15) Uani 1 1 d . . . . .
H51 H 0.3148 0.0892 0.4367 0.079 Uiso 1 1 calc R . . . .
C52 C 0.4105(4) -0.0441(4) 0.5518(2) 0.0642(15) Uani 1 1 d . . . . .
H52 H 0.3987 0.0095 0.5487 0.077 Uiso 1 1 calc R . . . .
C53 C 0.4948(4) 0.9218(4) 0.8686(2) 0.0647(15) Uani 1 1 d . . . . .
H53 H 0.4695 0.9696 0.8764 0.078 Uiso 1 1 calc R . . . .
C54 C 0.5322(4) -0.0227(4) 0.74079(19) 0.0526(11) Uani 1 1 d . . . . .
H54A H 0.5708 0.0068 0.7172 0.079 Uiso 1 1 calc GR . . . .
H54B H 0.4968 -0.0912 0.7262 0.079 Uiso 1 1 calc GR . . . .
H54C H 0.5747 -0.0133 0.7690 0.079 Uiso 1 1 calc GR . . . .
C55 C 0.3006(4) 0.3027(4) 0.92395(19) 0.0566(13) Uani 1 1 d . . . . .
H55 H 0.2821 0.2445 0.8995 0.068 Uiso 1 1 calc R . . . .
C56 C 0.9218(4) 0.2352(5) 0.50231(19) 0.0610(13) Uani 1 1 d . . . . .
H56 H 0.9280 0.2990 0.5062 0.073 Uiso 1 1 calc R . . . .
C57 C 0.2330(5) 0.1682(4) 0.4523(2) 0.0712(17) Uani 1 1 d . . . . .
H57 H 0.1923 0.1395 0.4228 0.085 Uiso 1 1 calc R . . . .
C58 C 0.4399(5) -0.2053(4) 0.5610(2) 0.0674(17) Uani 1 1 d . . . . .
H58 H 0.4485 -0.2601 0.5647 0.081 Uiso 1 1 calc R . . . .
C59 C 0.4823(4) 0.6933(4) 0.6788(2) 0.0592(13) Uani 1 1 d . . . . .
H59 H 0.4705 0.7402 0.6673 0.071 Uiso 1 1 calc R . . . .
C60 C 0.4223(4) 0.5937(4) 0.6700(2) 0.0606(14) Uani 1 1 d . . . . .
C61 C 1.1596(4) 0.6731(4) 0.70825(19) 0.0625(14) Uani 1 1 d . . . . .
H61 H 1.1484 0.6575 0.7382 0.075 Uiso 1 1 calc R . . . .
C62 C 0.5941(4) 0.9469(4) 0.8769(2) 0.0640(14) Uani 1 1 d . . . . .
H62 H 0.6358 1.0119 0.8900 0.077 Uiso 1 1 calc R . . . .
C63 C 0.5500(5) 0.5462(5) 0.5672(2) 0.0722(16) Uani 1 1 d . . . . .
H63A H 0.4891 0.4903 0.5629 0.108 Uiso 1 1 calc GR . . . .
H63B H 0.5499 0.5798 0.5426 0.108 Uiso 1 1 calc GR . . . .
H63C H 0.5576 0.5892 0.5993 0.108 Uiso 1 1 calc GR . . . .
C64 C 1.2861(4) 0.5177(4) 0.8595(2) 0.0601(13) Uani 1 1 d . . . . .
H64 H 1.3520 0.5318 0.8673 0.072 Uiso 1 1 calc R . . . .
C65 C 0.8702(4) 0.0913(4) 0.5287(2) 0.0621(13) Uani 1 1 d . . . . .
H65 H 0.8403 0.0565 0.5512 0.074 Uiso 1 1 calc R . . . .
C66 C 0.4334(4) 0.8268(4) 0.8489(2) 0.0626(14) Uani 1 1 d . . . . .
H66 H 0.3663 0.8097 0.8424 0.075 Uiso 1 1 calc R . . . .
C67 C 0.2811(5) 0.2836(4) 0.5307(2) 0.0683(17) Uani 1 1 d . . . . .
H67 H 0.2722 0.3328 0.5542 0.082 Uiso 1 1 calc R . . . .
C68 C 0.9148(5) 0.9034(3) 0.8276(2) 0.0635(14) Uani 1 1 d . . . . .
H68A H 0.8915 0.8691 0.8524 0.095 Uiso 1 1 calc GR . . . .
H68B H 0.8799 0.9442 0.8265 0.095 Uiso 1 1 calc GR . . . .
H68C H 0.9838 0.9431 0.8354 0.095 Uiso 1 1 calc GR . . . .
C69 C 0.8835(5) 0.7285(4) 0.64394(19) 0.0663(15) Uani 1 1 d . . . . .
H69A H 0.8986 0.6718 0.6347 0.099 Uiso 1 1 calc GR . . . .
H69B H 0.9311 0.7804 0.6328 0.099 Uiso 1 1 calc GR . . . .
H69C H 0.8191 0.7135 0.6291 0.099 Uiso 1 1 calc GR . . . .
C70 C 0.3630(4) -0.1344(5) 0.5176(2) 0.087(2) Uani 1 1 d . . . . .
H70 H 0.3214 -0.1401 0.4913 0.104 Uiso 1 1 calc R . . . .
C71 C 0.3770(4) -0.2138(4) 0.5226(2) 0.081(2) Uani 1 1 d . . . . .
H71 H 0.3442 -0.2739 0.5001 0.098 Uiso 1 1 calc R . . . .
C72 C 1.1937(4) 0.7170(4) 0.6183(2) 0.0645(14) Uani 1 1 d . . . . .
H72 H 1.2051 0.7310 0.5880 0.077 Uiso 1 1 calc R . . . .
C73 C 1.2210(4) 0.5033(5) 0.8951(2) 0.0716(17) Uani 1 1 d . . . . .
H73 H 1.2439 0.5097 0.9271 0.086 Uiso 1 1 calc R . . . .
C74 C 0.2475(5) 0.3078(5) 0.9639(2) 0.0733(17) Uani 1 1 d . . . . .
H74 H 0.1926 0.2534 0.9659 0.088 Uiso 1 1 calc R . . . .
C75 C 1.2668(4) 0.7616(5) 0.6568(3) 0.0763(18) Uani 1 1 d . . . . .
H75 H 1.3269 0.8080 0.6528 0.092 Uiso 1 1 calc R . . . .
C76 C 0.3448(4) 0.0691(4) 0.7850(2) 0.0557(12) Uani 1 1 d . . . . .
C77 C 1.2516(4) 0.7377(5) 0.7018(2) 0.0772(18) Uani 1 1 d . . . . .
H77 H 1.3025 0.7649 0.7271 0.093 Uiso 1 1 calc R . . . .
C78 C 0.9563(5) 0.1899(6) 0.4622(2) 0.086(2) Uani 1 1 d . . . . .
H78 H 0.9855 0.2237 0.4392 0.104 Uiso 1 1 calc R . . . .
C79 C 1.0790(5) 0.9340(4) 1.0005(2) 0.080(2) Uani 1 1 d . . . . .
H79 H 1.1010 1.0006 1.0037 0.096 Uiso 1 1 calc R . . . .
C80 C 0.9045(6) 0.0465(6) 0.4890(3) 0.085(2) Uani 1 1 d . . . . .
H80 H 0.8979 -0.0175 0.4847 0.102 Uiso 1 1 calc R . . . .
C81 C 1.0853(6) 0.8031(5) 1.0282(2) 0.094(3) Uani 1 1 d . . . . .
H81 H 1.1122 0.7806 1.0500 0.113 Uiso 1 1 calc R . . . .
C83 C 1.1133(6) 0.9007(5) 1.0344(2) 0.089(2) Uani 1 1 d . . . . .
H83 H 1.1557 0.9446 1.0617 0.107 Uiso 1 1 calc R . . . .
C84 C 0.9483(6) 0.0971(6) 0.4559(3) 0.096(2) Uani 1 1 d . . . . .
H84 H 0.9726 0.0679 0.4290 0.116 Uiso 1 1 calc R . . . .
C85 C 0.2192(5) 0.2398(4) 0.4869(2) 0.084(2) Uani 1 1 d . . . . .
H85 H 0.1689 0.2592 0.4812 0.101 Uiso 1 1 calc R . . . .
C86 C 0.2552(5) 0.0724(5) 0.8098(3) 0.0816(19) Uani 1 1 d . . . . .
H86A H 0.2639 0.1390 0.8230 0.122 Uiso 1 1 calc GR . . . .
H86B H 0.2468 0.0409 0.8361 0.122 Uiso 1 1 calc GR . . . .
H86C H 0.1980 0.0394 0.7863 0.122 Uiso 1 1 calc GR . . . .
C87 C 0.3256(5) 0.5404(4) 0.6383(3) 0.087(2) Uani 1 1 d . . . . .
H87A H 0.3121 0.4721 0.6280 0.130 Uiso 1 1 calc GR . . . .
H87B H 0.3287 0.5652 0.6099 0.130 Uiso 1 1 calc GR . . . .
H87C H 0.2742 0.5498 0.6568 0.130 Uiso 1 1 calc GR . . . .
C88 C 0.2145(4) 0.2530(5) 0.7876(3) 0.0759(17) Uani 1 1 d . . . . .
H88 H 0.2461 0.2998 0.8167 0.091 Uiso 1 1 calc R . . . .
C89 C 0.2263(5) 0.2989(6) 0.6644(3) 0.090(2) Uani 1 1 d . . . . .
H89 H 0.2497 0.2513 0.6509 0.108 Uiso 1 1 calc R . . . .
C92 C 0.0636(6) 0.2313(7) 0.8257(5) 0.149(5) Uani 1 1 d . . . . .
H92A H 0.0243 0.1714 0.8335 0.224 Uiso 1 1 calc GR . . . .
H92B H 0.0216 0.2604 0.8167 0.224 Uiso 1 1 calc GR . . . .
H92C H 0.1083 0.2752 0.8538 0.224 Uiso 1 1 calc GR . . . .
C96 C 0.0763(7) 0.1876(10) 0.6138(4) 0.170(6) Uani 1 1 d . . . . .
H96A H 0.0722 0.1973 0.5815 0.254 Uiso 1 1 calc GR . . . .
H96B H 0.0113 0.1612 0.6236 0.254 Uiso 1 1 calc GR . . . .
H96C H 0.1075 0.1432 0.6132 0.254 Uiso 1 1 calc GR . . . .
C97 C 0.0873(7) 0.3485(11) 0.6648(5) 0.218(9) Uani 1 1 d . . . . .
H97A H 0.0214 0.3208 0.6489 0.328 Uiso 1 1 calc R . . . .
H97B H 0.1240 0.4082 0.6563 0.328 Uiso 1 1 calc R . . . .
H97C H 0.0858 0.3613 0.6998 0.328 Uiso 1 1 calc R . . . .
C99 C 0.0606(7) 0.1442(12) 0.7395(6) 0.224(9) Uani 1 1 d . . . . .
H99A H 0.0284 0.1756 0.7243 0.337 Uiso 1 1 calc GR . . . .
H99B H 0.0122 0.0875 0.7466 0.337 Uiso 1 1 calc GR . . . .
H99C H 0.1033 0.1254 0.7175 0.337 Uiso 1 1 calc GR . . . .
O31 O 0.4184(5) -0.1411(5) 0.9832(2) 0.1123(19) Uani 1 1 d . . . . .
N15 N 0.5570(5) -0.1760(4) 0.97816(19) 0.0808(16) Uani 1 1 d . . . . .
C82 C 0.5085(9) -0.1172(6) 0.9860(3) 0.103(3) Uani 1 1 d . . . . .
H H 0.5470 -0.0506 0.9945 0.124 Uiso 1 1 calc R . . . .
C90 C 0.5080(7) -0.2775(5) 0.9664(3) 0.106(3) Uani 1 1 d . . . . .
HA H 0.5079 -0.2997 0.9955 0.159 Uiso 1 1 calc GR . . . .
HB H 0.5409 -0.3066 0.9423 0.159 Uiso 1 1 calc GR . . . .
HC H 0.4415 -0.2960 0.9533 0.159 Uiso 1 1 calc GR . . . .
C93 C 0.6638(7) -0.1355(8) 0.9849(4) 0.135(4) Uani 1 1 d . . . . .
HD H 0.6885 -0.0658 0.9921 0.203 Uiso 1 1 calc GR . . . .
HE H 0.6882 -0.1602 0.9554 0.203 Uiso 1 1 calc GR . . . .
HF H 0.6853 -0.1539 1.0117 0.203 Uiso 1 1 calc GR . . . .
O32 O 0.2819(5) 0.0871(4) 0.6293(3) 0.126(2) Uani 1 1 d D . . . .
HG H 0.3412 0.0957 0.6138 0.189 Uiso 1 1 d R . . . .
C91 C 0.2535(7) -0.0009(6) 0.6442(4) 0.131(4) Uani 1 1 d D . . . .
HH H 0.3057 0.0021 0.6661 0.158 Uiso 1 1 calc R . . . .
HI H 0.2396 -0.0559 0.6158 0.158 Uiso 1 1 calc R . . . .
C94 C 0.1632(7) -0.0114(11) 0.6701(5) 0.211(9) Uani 1 1 d D . . . .
HJ H 0.1226 0.0109 0.6540 0.317 Uiso 1 1 calc GR . . . .
HK H 0.1818 0.0267 0.7037 0.317 Uiso 1 1 calc GR . . . .
HL H 0.1273 -0.0787 0.6693 0.317 Uiso 1 1 calc GR . . . .
O33 O 0.2594(8) -0.0277(7) 0.9016(3) 0.176(4) Uani 1 1 d . . . . .
N18 N 0.1897(5) -0.1903(6) 0.8853(4) 0.136(4) Uani 1 1 d . . . . .
C95 C 0.2497(8) -0.1054(7) 0.9113(4) 0.120(3) Uani 1 1 d . . . . .
HM H 0.2874 -0.1023 0.9386 0.144 Uiso 1 1 calc R . . . .
C98 C 0.1267(9) -0.1984(12) 0.8430(4) 0.178(7) Uani 1 1 d . . . . .
HN H 0.0650 -0.1985 0.8534 0.268 Uiso 1 1 calc GR . . . .
HO H 0.1154 -0.2580 0.8186 0.268 Uiso 1 1 calc GR . . . .
HP H 0.1584 -0.1441 0.8294 0.268 Uiso 1 1 calc GR . . . .
C100 C 0.1851(11) -0.2764(8) 0.8968(7) 0.247(12) Uani 1 1 d . . . . .
HQ H 0.2339 -0.2599 0.9236 0.371 Uiso 1 1 calc GR . . . .
HR H 0.1973 -0.3181 0.8685 0.371 Uiso 1 1 calc GR . . . .
HS H 0.1210 -0.3097 0.9060 0.371 Uiso 1 1 calc GR . . . .
H11 H 0.406(2) 0.446(3) 0.7813(15) 0.034(11) Uiso 1 1 d D . . . .
H8 H 0.918(3) 0.602(3) 0.8084(16) 0.030(11) Uiso 1 1 d . . . . .
H14 H 0.392(3) 0.233(3) 0.6837(16) 0.016(11) Uiso 1 1 d . . . . .
H13 H 0.879(3) 0.344(3) 0.6835(15) 0.018(10) Uiso 1 1 d . . . . .

loop_
_atom_site_aniso_label
_atom_site_aniso_U_11
_atom_site_aniso_U_22
_atom_site_aniso_U_33
_atom_site_aniso_U_23
_atom_site_aniso_U_13
_atom_site_aniso_U_12
Ni1 0.0254(3) 0.0230(3) 0.0206(3) 0.0036(2) -0.0004(2) 0.0073(2)
Ni2 0.0263(3) 0.0272(3) 0.0172(3) 0.0050(2) -0.0012(2) 0.0056(2)
Ni3 0.0265(3) 0.0267(3) 0.0171(3) 0.0050(2) 0.0004(2) 0.0088(2)
Ni4 0.0234(3) 0.0303(3) 0.0173(3) 0.0026(2) 0.0003(2) 0.0045(2)
Ni5 0.0288(3) 0.0248(3) 0.0214(3) 0.0061(2) -0.0011(2) 0.0059(2)
Ni6 0.0268(3) 0.0266(3) 0.0185(3) 0.0030(2) -0.0019(2) 0.0064(2)
Ni7 0.0296(3) 0.0261(3) 0.0261(3) 0.0021(2) 0.0023(2) 0.0082(2)
Ni8 0.0335(3) 0.0289(3) 0.0276(3) 0.0006(2) -0.0085(3) 0.0109(3)
Ni9 0.0317(3) 0.0289(3) 0.0173(3) 0.0064(2) 0.0006(2) 0.0027(2)
O1 0.0257(11) 0.0247(11) 0.0221(12) 0.0041(9) 0.0027(9) 0.0095(9)
O2 0.0274(11) 0.0254(11) 0.0166(11) 0.0015(9) 0.0003(9) 0.0091(9)
O3 0.0294(12) 0.0273(12) 0.0148(11) 0.0031(9) -0.0001(9) 0.0065(10)
O4 0.0248(11) 0.0264(11) 0.0170(11) 0.0044(9) 0.0020(9) 0.0075(9)
O5 0.0282(12) 0.0288(12) 0.0201(12) 0.0076(10) 0.0002(10) 0.0043(10)
O6 0.0267(12) 0.0254(11) 0.0199(11) 0.0031(9) -0.0005(9) 0.0073(9)
O7 0.0307(12) 0.0261(12) 0.0213(12) 0.0032(9) -0.0084(10) 0.0059(10)
O8 0.0233(12) 0.0294(12) 0.0180(12) 0.0042(10) -0.0015(10) 0.0030(11)
O9 0.0291(12) 0.0233(11) 0.0194(12) 0.0020(9) -0.0017(9) 0.0057(9)
O10 0.0341(13) 0.0313(13) 0.0218(12) 0.0044(10) -0.0044(10) 0.0080(11)
O11 0.0299(13) 0.0274(12) 0.0279(13) -0.0006(10) -0.0025(10) 0.0113(10)
O12 0.0391(14) 0.0380(14) 0.0250(13) 0.0074(11) 0.0055(11) 0.0130(12)
O13 0.0228(12) 0.0336(13) 0.0207(12) 0.0033(10) 0.0022(10) 0.0080(11)
O14 0.0266(13) 0.0244(13) 0.0273(14) -0.0036(11) -0.0076(11) 0.0033(12)
O15 0.0314(13) 0.0331(13) 0.0250(13) 0.0041(10) 0.0036(10) 0.0098(11)
O16 0.0335(14) 0.0289(13) 0.0333(14) 0.0067(11) -0.0071(11) 0.0049(11)
O17 0.0293(13) 0.0290(13) 0.0340(14) 0.0007(11) 0.0028(11) 0.0056(11)
O18 0.0430(15) 0.0394(15) 0.0239(13) 0.0090(11) 0.0077(11) 0.0087(12)
O19 0.0378(14) 0.0281(13) 0.0248(13) 0.0026(10) -0.0059(11) 0.0073(11)
O20 0.0368(14) 0.0259(13) 0.0358(14) 0.0034(11) -0.0003(11) 0.0123(11)
O21 0.0418(15) 0.0461(16) 0.0236(13) 0.0030(11) -0.0080(11) 0.0136(13)
O22 0.0369(15) 0.0299(13) 0.0410(15) 0.0059(11) -0.0004(12) 0.0117(11)
O23 0.0379(14) 0.0398(15) 0.0284(14) 0.0096(12) 0.0007(12) -0.0037(12)
O24 0.0343(14) 0.0432(16) 0.0274(15) 0.0022(12) 0.0046(11) -0.0021(12)
O25 0.0377(14) 0.0548(17) 0.0302(14) 0.0135(12) 0.0053(12) 0.0248(13)
O26 0.0490(16) 0.0361(15) 0.0318(14) 0.0012(12) -0.0133(12) 0.0156(13)
O27 0.0426(15) 0.0323(14) 0.0316(14) 0.0057(11) 0.0095(12) 0.0087(12)
O28 0.0325(14) 0.0570(17) 0.0265(14) -0.0043(12) -0.0056(11) 0.0213(13)
O29 0.0330(15) 0.061(2) 0.0482(18) 0.0109(15) 0.0070(14) 0.0115(14)
O30 0.0377(16) 0.0592(19) 0.0456(18) -0.0010(15) -0.0116(14) 0.0150(15)
N1 0.0346(16) 0.0305(15) 0.0183(14) 0.0065(12) 0.0023(12) 0.0126(13)
N2 0.0424(18) 0.0280(16) 0.0294(17) 0.0106(13) 0.0003(14) 0.0057(14)
N3 0.0336(16) 0.0310(15) 0.0240(15) 0.0085(12) 0.0015(12) 0.0106(13)
N4 0.0451(19) 0.0315(16) 0.0234(16) 0.0091(13) -0.0014(14) 0.0041(14)
N5 0.0306(15) 0.0331(16) 0.0190(14) 0.0038(12) 0.0004(12) 0.0104(13)
N6 0.0411(17) 0.0371(17) 0.0182(14) 0.0028(12) -0.0006(12) 0.0213(14)
N7 0.0367(16) 0.0246(15) 0.0296(16) 0.0036(12) 0.0076(13) 0.0090(13)
N8 0.052(2) 0.0362(18) 0.0361(18) 0.0005(14) -0.0156(16) 0.0211(16)
N9 0.0477(19) 0.0316(16) 0.0275(17) 0.0106(13) 0.0037(14) 0.0075(14)
N10 0.052(2) 0.0390(18) 0.0253(16) 0.0126(14) -0.0040(15) 0.0120(16)
N11 0.0379(17) 0.0306(16) 0.0339(17) 0.0058(13) 0.0056(14) 0.0079(14)
N12 0.057(2) 0.0357(18) 0.0323(18) 0.0095(14) -0.0050(16) 0.0202(16)
C13 0.0266(16) 0.0209(15) 0.0174(16) 0.0062(12) -0.0002(13) 0.0071(13)
C14 0.0285(17) 0.0236(16) 0.0197(16) 0.0098(13) 0.0009(13) 0.0064(13)
N16 0.052(3) 0.076(4) 0.111(5) -0.004(3) 0.027(3) -0.017(3)
N17 0.046(3) 0.217(9) 0.121(6) 0.048(6) -0.027(3) 0.028(4)
C1 0.0327(19) 0.039(2) 0.0214(18) 0.0011(15) -0.0057(15) 0.0087(16)
C1AA 0.0271(17) 0.0349(19) 0.0174(16) 0.0023(14) 0.0033(14) 0.0077(15)
C2AA 0.044(2) 0.041(2) 0.0280(19) 0.0094(16) -0.0032(16) 0.0228(18)
C4 0.0312(18) 0.0282(18) 0.0225(17) 0.0046(14) 0.0007(15) 0.0044(15)
C5 0.038(2) 0.0302(19) 0.0236(18) 0.0100(14) 0.0017(15) 0.0115(16)
C3AA 0.046(2) 0.037(2) 0.0182(17) 0.0079(15) 0.0029(15) 0.0208(17)
C7 0.0288(17) 0.0323(18) 0.0278(19) 0.0054(15) -0.0002(14) 0.0118(15)
C8 0.0262(18) 0.0306(19) 0.035(2) -0.0036(16) 0.0027(16) 0.0014(15)
C9 0.050(2) 0.040(2) 0.0259(19) 0.0169(16) 0.0063(17) 0.0201(18)
C10 0.043(2) 0.0288(18) 0.0302(19) 0.0118(15) 0.0080(16) 0.0146(16)
C11 0.043(2) 0.0276(18) 0.032(2) 0.0071(15) 0.0066(17) 0.0133(16)
C12 0.037(2) 0.037(2) 0.0262(19) -0.0021(16) -0.0031(16) 0.0110(17)
C0AA 0.035(2) 0.0327(19) 0.033(2) 0.0067(16) 0.0079(17) 0.0049(16)
C4AA 0.038(2) 0.0319(19) 0.032(2) 0.0110(16) -0.0059(16) 0.0063(16)
C15 0.042(2) 0.048(2) 0.0211(18) 0.0099(16) 0.0009(16) 0.0232(18)
C16 0.039(2) 0.043(2) 0.031(2) 0.0073(17) 0.0014(17) 0.0195(18)
C17 0.0307(18) 0.0314(19) 0.0291(19) 0.0096(15) 0.0008(15) 0.0107(15)
C18 0.045(2) 0.038(2) 0.027(2) 0.0104(17) -0.0100(17) 0.0018(18)
C19 0.0337(19) 0.043(2) 0.0269(19) 0.0123(16) 0.0070(15) 0.0169(17)
C20 0.042(2) 0.0316(19) 0.032(2) 0.0103(16) 0.0077(17) 0.0147(17)
C21 0.038(2) 0.043(2) 0.035(2) 0.0084(17) 0.0015(17) 0.0172(18)
C22 0.066(3) 0.034(2) 0.041(2) 0.0133(18) -0.003(2) 0.025(2)
C23 0.050(2) 0.054(3) 0.031(2) 0.0152(19) -0.0022(18) 0.021(2)
C24 0.063(3) 0.039(2) 0.025(2) 0.0112(17) 0.0016(19) 0.004(2)
C25 0.059(3) 0.032(2) 0.041(2) 0.0142(18) -0.004(2) 0.0068(19)
C26 0.036(2) 0.035(2) 0.035(2) 0.0027(17) 0.0147(17) 0.0005(17)
C27 0.057(3) 0.041(2) 0.029(2) 0.0025(17) 0.0000(18) 0.023(2)
C28 0.034(2) 0.060(3) 0.027(2) 0.0078(18) 0.0074(16) 0.0218(19)
C29 0.035(2) 0.045(2) 0.034(2) 0.0094(17) 0.0034(17) 0.0179(17)
C30 0.059(3) 0.031(2) 0.045(3) 0.0039(18) 0.017(2) 0.0089(19)
C31 0.040(2) 0.050(2) 0.038(2) 0.0088(19) 0.0029(18) 0.0185(19)
C32 0.043(2) 0.064(3) 0.026(2) 0.0056(19) -0.0049(18) 0.015(2)
C33 0.079(3) 0.055(3) 0.033(2) 0.023(2) -0.003(2) 0.019(3)
C34 0.068(3) 0.051(3) 0.034(2) 0.020(2) -0.004(2) 0.017(2)
C35 0.049(2) 0.066(3) 0.029(2) 0.007(2) 0.0092(19) 0.032(2)
C36 0.058(3) 0.043(2) 0.035(2) 0.0203(19) 0.009(2) 0.012(2)
C37 0.057(3) 0.088(4) 0.040(3) 0.025(3) 0.024(2) 0.031(3)
C38 0.045(2) 0.036(2) 0.067(3) 0.014(2) 0.011(2) 0.0167(19)
C39 0.072(3) 0.037(2) 0.053(3) 0.023(2) 0.006(2) 0.006(2)
C40 0.055(3) 0.049(3) 0.050(3) 0.010(2) 0.008(2) 0.019(2)
C41 0.085(4) 0.066(3) 0.029(2) 0.013(2) 0.004(2) 0.044(3)
C42 0.055(3) 0.034(2) 0.059(3) 0.010(2) 0.002(2) 0.018(2)
C43 0.041(2) 0.049(3) 0.057(3) 0.011(2) 0.007(2) 0.017(2)
C44 0.052(3) 0.037(2) 0.048(3) 0.019(2) 0.004(2) 0.0045(19)
C45 0.070(3) 0.043(3) 0.057(3) -0.008(2) -0.028(3) 0.018(2)
C46 0.074(3) 0.061(3) 0.036(2) 0.022(2) 0.012(2) 0.014(3)
C47 0.044(2) 0.056(3) 0.050(3) 0.017(2) 0.009(2) 0.003(2)
C48 0.067(3) 0.041(2) 0.056(3) 0.021(2) -0.002(2) 0.018(2)
C49 0.088(4) 0.046(3) 0.042(3) 0.005(2) -0.031(3) 0.010(3)
C50 0.045(3) 0.089(4) 0.050(3) 0.032(3) 0.006(2) 0.029(3)
C51 0.061(3) 0.079(4) 0.034(3) -0.004(2) -0.010(2) 0.015(3)
C52 0.043(3) 0.065(3) 0.063(3) -0.024(3) -0.019(2) 0.023(2)
C53 0.077(4) 0.046(3) 0.090(4) 0.027(3) 0.023(3) 0.039(3)
C54 0.063(3) 0.048(3) 0.057(3) 0.018(2) 0.014(2) 0.031(2)
C55 0.063(3) 0.050(3) 0.045(3) 0.013(2) 0.022(2) 0.009(2)
C56 0.066(3) 0.083(4) 0.048(3) 0.028(3) 0.026(3) 0.038(3)
C57 0.081(4) 0.063(3) 0.050(3) 0.005(3) -0.036(3) 0.013(3)
C58 0.081(4) 0.031(2) 0.069(4) -0.001(2) 0.034(3) 0.007(2)
C59 0.079(3) 0.042(2) 0.056(3) 0.011(2) -0.018(3) 0.026(2)
C60 0.074(3) 0.050(3) 0.058(3) 0.007(2) -0.017(3) 0.030(3)
C61 0.048(3) 0.068(3) 0.043(3) 0.006(2) 0.012(2) -0.003(2)
C62 0.074(4) 0.032(2) 0.080(4) 0.007(2) 0.009(3) 0.018(2)
C63 0.093(4) 0.091(4) 0.060(3) 0.040(3) 0.007(3) 0.053(4)
C64 0.039(2) 0.078(4) 0.069(3) 0.022(3) -0.004(2) 0.028(2)
C65 0.077(4) 0.062(3) 0.050(3) 0.008(2) 0.021(3) 0.035(3)
C66 0.052(3) 0.051(3) 0.096(4) 0.027(3) 0.013(3) 0.027(2)
C67 0.094(4) 0.047(3) 0.062(3) -0.004(2) -0.043(3) 0.036(3)
C68 0.090(4) 0.033(2) 0.052(3) 0.009(2) -0.007(3) 0.010(2)
C69 0.101(4) 0.061(3) 0.039(3) 0.025(2) 0.017(3) 0.026(3)
C70 0.046(3) 0.094(5) 0.075(4) -0.044(4) -0.024(3) 0.020(3)
C71 0.049(3) 0.054(3) 0.081(4) -0.033(3) 0.019(3) -0.013(3)
C72 0.055(3) 0.070(3) 0.060(3) 0.033(3) 0.023(3) 0.008(3)
C73 0.050(3) 0.120(5) 0.057(3) 0.036(3) 0.001(3) 0.038(3)
C74 0.069(4) 0.073(4) 0.060(4) 0.026(3) 0.030(3) 0.004(3)
C75 0.046(3) 0.068(4) 0.087(4) 0.019(3) 0.030(3) -0.007(3)
C76 0.056(3) 0.049(3) 0.055(3) 0.012(2) 0.014(2) 0.013(2)
C77 0.046(3) 0.082(4) 0.067(4) 0.011(3) 0.008(3) -0.008(3)
C78 0.096(5) 0.135(6) 0.059(4) 0.037(4) 0.047(4) 0.072(5)
C79 0.088(4) 0.045(3) 0.081(4) -0.018(3) -0.038(4) 0.017(3)
C80 0.108(5) 0.092(5) 0.070(4) 0.013(4) 0.040(4) 0.062(4)
C81 0.130(6) 0.067(4) 0.053(3) 0.000(3) -0.061(4) 0.015(4)
C83 0.105(5) 0.070(4) 0.062(4) -0.020(3) -0.052(4) 0.023(4)
C84 0.122(6) 0.126(6) 0.071(4) 0.011(4) 0.042(4) 0.090(6)
C85 0.102(5) 0.062(3) 0.081(4) -0.003(3) -0.059(4) 0.038(3)
C86 0.071(4) 0.061(4) 0.106(5) 0.024(3) 0.026(4) 0.017(3)
C87 0.092(5) 0.055(3) 0.106(5) 0.003(3) -0.048(4) 0.032(3)
C88 0.048(3) 0.064(4) 0.098(5) 0.011(3) 0.002(3) 0.010(3)
C89 0.063(4) 0.123(6) 0.080(5) 0.021(4) -0.005(3) 0.037(4)
C92 0.065(5) 0.105(7) 0.225(13) -0.017(7) 0.058(6) 0.014(4)
C96 0.091(7) 0.211(14) 0.144(10) -0.015(9) -0.044(7) 0.029(8)
C97 0.078(6) 0.284(18) 0.219(14) -0.108(13) -0.023(7) 0.096(9)
C99 0.065(6) 0.273(19) 0.211(16) -0.022(13) 0.012(7) -0.014(8)
O31 0.127(5) 0.113(5) 0.110(5) 0.066(4) 0.030(4) 0.038(4)
N15 0.121(5) 0.061(3) 0.055(3) 0.025(2) 0.013(3) 0.024(3)
C82 0.160(9) 0.068(4) 0.081(5) 0.035(4) 0.020(6) 0.035(5)
C90 0.169(8) 0.061(4) 0.072(5) 0.018(3) 0.030(5) 0.027(5)
C93 0.113(7) 0.140(9) 0.117(8) 0.052(7) -0.029(6) 0.002(6)
O32 0.111(4) 0.094(4) 0.148(6) 0.007(4) 0.009(4) 0.028(4)
C91 0.104(7) 0.085(6) 0.153(10) 0.008(6) 0.004(6) -0.004(5)
C94 0.085(6) 0.249(16) 0.170(12) -0.105(11) -0.011(7) 0.024(8)
O33 0.235(10) 0.129(7) 0.159(8) 0.041(6) 0.041(7) 0.066(7)
N18 0.085(4) 0.111(6) 0.144(7) -0.042(5) 0.045(5) 0.011(4)
C95 0.144(8) 0.082(6) 0.117(7) 0.006(5) 0.022(6) 0.040(6)
C98 0.121(9) 0.250(17) 0.093(7) -0.013(9) 0.033(7) 0.032(10)
C100 0.222(15) 0.073(6) 0.43(3) 0.040(11) 0.212(18) 0.059(8)

loop_
_atom_type_symbol
_atom_type_description
_atom_type_scat_dispersion_real
_atom_type_scat_dispersion_imag
_atom_type_scat_source
C C 0.0181 0.0091 'International Tables Vol C Tables 4.2.6.8 and 6.1.1.4'
H H 0.0000 0.0000 'International Tables Vol C Tables 4.2.6.8 and 6.1.1.4'
N N 0.0311 0.0180 'International Tables Vol C Tables 4.2.6.8 and 6.1.1.4'
Ni Ni -3.0029 0.5091 'International Tables Vol C Tables 4.2.6.8 and 6.1.1.4'
O O 0.0492 0.0322 'International Tables Vol C Tables 4.2.6.8 and 6.1.1.4'

loop_
_geom_angle_atom_site_label_1
_geom_angle_atom_site_label_2
_geom_angle_atom_site_label_3
_geom_angle
_geom_angle_site_symmetry_1
_geom_angle_site_symmetry_3
_geom_angle_publ_flag
O6 Ni1 O1 92.91(9) . . ?
O6 Ni1 O9 81.85(9) . . ?
O6 Ni1 O11 173.59(10) . . ?
O6 Ni1 O15 89.49(10) . . ?
O6 Ni1 O20 96.85(10) . . ?
O9 Ni1 O1 89.32(9) . . ?
O11 Ni1 O1 81.00(9) . . ?
O11 Ni1 O9 96.00(10) . . ?
O11 Ni1 O15 92.96(11) . . ?
O11 Ni1 O20 89.21(10) . . ?
O15 Ni1 O1 94.49(10) . . ?
O15 Ni1 O9 170.72(10) . . ?
O20 Ni1 O1 170.16(10) . . ?
O20 Ni1 O9 90.78(10) . . ?
O20 Ni1 O15 86.91(11) . . ?
O2 Ni2 Ni9 91.59(6) . . ?
O3 Ni2 Ni9 42.36(7) . . ?
O3 Ni2 O2 77.82(9) . . ?
O3 Ni2 O12 91.55(10) . . ?
O3 Ni2 O16 94.62(10) . . ?
O3 Ni2 N5 171.20(11) . . ?
O12 Ni2 Ni9 79.74(8) . . ?
O12 Ni2 O2 169.33(10) . . ?
O12 Ni2 N5 96.59(11) . . ?
O13 Ni2 Ni9 42.52(8) . . ?
O13 Ni2 O2 89.80(10) . . ?
O13 Ni2 O3 82.95(10) . . ?
O13 Ni2 O12 87.96(11) . . ?
O13 Ni2 O16 176.67(11) . . ?
O13 Ni2 N5 93.95(11) . . ?
O16 Ni2 Ni9 134.52(8) . . ?
O16 Ni2 O2 91.91(10) . . ?
O16 Ni2 O12 89.84(11) . . ?
O16 Ni2 N5 88.78(11) . . ?
N5 Ni2 Ni9 136.11(9) . . ?
N5 Ni2 O2 93.98(10) . . ?
O4 Ni3 Ni5 93.55(6) . . ?
O6 Ni3 Ni5 42.96(7) . . ?
O6 Ni3 O4 90.98(9) . . ?
O6 Ni3 O10 88.59(10) . . ?
O6 Ni3 O25 173.84(11) . . ?
O6 Ni3 N1 94.24(11) . . ?
O8 Ni3 Ni5 42.43(7) . . ?
O8 Ni3 O4 78.72(9) . . ?
O8 Ni3 O6 83.22(10) . . ?
O8 Ni3 O10 91.22(10) . . ?
O8 Ni3 O25 92.34(11) . . ?
O8 Ni3 N1 172.36(11) . . ?
O10 Ni3 Ni5 79.31(7) . . ?
O10 Ni3 O4 169.91(10) . . ?
O10 Ni3 O25 87.23(11) . . ?
O10 Ni3 N1 95.93(11) . . ?
O25 Ni3 Ni5 131.55(9) . . ?
O25 Ni3 O4 92.34(10) . . ?
O25 Ni3 N1 90.69(12) . . ?
N1 Ni3 Ni5 136.60(9) . . ?
N1 Ni3 O4 94.16(10) . . ?
O5 Ni4 O4 91.86(9) . . ?
O8 Ni4 O4 81.27(10) . . ?
O8 Ni4 O5 95.69(10) . . ?
O8 Ni4 O24 89.81(11) . . ?
O8 Ni4 O28 93.87(11) . . ?
O13 Ni4 O4 95.34(10) . . ?
O13 Ni4 O5 81.48(10) . . ?
O13 Ni4 O8 175.55(11) . . ?
O13 Ni4 O24 93.73(11) . . ?
O13 Ni4 O28 89.11(11) . . ?
O24 Ni4 O4 170.50(10) . . ?
O24 Ni4 O5 92.28(11) . . ?
O28 Ni4 O4 91.83(11) . . ?
O28 Ni4 O5 170.17(10) . . ?
O28 Ni4 O24 85.48(13) . . ?
O6 Ni5 Ni3 43.10(7) . . ?
O6 Ni5 O9 77.70(9) . . ?
O6 Ni5 O19 92.51(10) . . ?
O6 Ni5 N2 170.38(11) . . ?
O8 Ni5 Ni3 42.94(7) . . ?
O8 Ni5 O6 83.84(10) . . ?
O8 Ni5 O9 89.42(9) . . ?
O8 Ni5 O19 88.72(10) . . ?
O8 Ni5 O22 178.88(11) . . ?
O8 Ni5 N2 92.70(12) . . ?
O9 Ni5 Ni3 91.96(6) . . ?
O19 Ni5 Ni3 80.14(7) . . ?
O19 Ni5 O9 170.18(10) . . ?
O19 Ni5 N2 96.39(12) . . ?
O22 Ni5 Ni3 135.94(9) . . ?
O22 Ni5 O6 95.12(11) . . ?
O22 Ni5 O9 90.78(10) . . ?
O22 Ni5 O19 90.90(11) . . ?
O22 Ni5 N2 88.39(13) . . ?
N2 Ni5 Ni3 135.25(10) . . ?
N2 Ni5 O9 93.32(11) . . ?
O2 Ni6 O7 90.61(9) . . ?
O3 Ni6 O2 81.86(9) . . ?
O3 Ni6 O7 94.93(10) . . ?
O3 Ni6 O14 175.41(11) . . ?
O3 Ni6 O17 91.54(10) . . ?
O3 Ni6 O21 88.44(11) . . ?
O14 Ni6 O2 96.47(10) . . ?
O14 Ni6 O7 80.78(11) . . ?
O14 Ni6 O17 92.83(11) . . ?
O14 Ni6 O21 93.46(12) . . ?
O17 Ni6 O2 93.31(10) . . ?
O17 Ni6 O7 172.86(10) . . ?
O21 Ni6 O2 169.70(11) . . ?
O21 Ni6 O7 93.68(10) . . ?
O21 Ni6 O17 83.46(11) . . ?
O11 Ni7 O1 80.70(9) . . ?
O11 Ni7 O29 93.08(12) . . ?
O11 Ni7 N7 174.89(12) . . ?
O14 Ni7 O1 93.97(10) . . ?
O14 Ni7 O11 80.78(11) . . ?
O14 Ni7 O27 173.72(12) . . ?
O14 Ni7 O29 88.55(12) . . ?
O14 Ni7 N7 96.50(12) . . ?
O27 Ni7 O1 89.56(10) . . ?
O27 Ni7 O11 94.69(11) . . ?
O27 Ni7 O29 87.35(12) . . ?
O27 Ni7 N7 88.34(12) . . ?
O29 Ni7 O1 172.81(12) . . ?
N7 Ni7 O1 95.24(11) . . ?
N7 Ni7 O29 91.16(13) . . ?
O11 Ni8 O7 92.94(10) . . ?
O11 Ni8 O14 80.44(11) . . ?
O11 Ni8 O26 171.59(11) . . ?
O11 Ni8 O30 90.02(12) . . ?
O11 Ni8 N8 97.76(12) . . ?
O14 Ni8 O7 79.53(10) . . ?
O14 Ni8 O30 96.69(13) . . ?
O14 Ni8 N8 172.85(13) . . ?
O26 Ni8 O7 91.28(11) . . ?
O26 Ni8 O14 93.20(11) . . ?
O26 Ni8 O30 85.24(13) . . ?
O26 Ni8 N8 89.22(13) . . ?
O30 Ni8 O7 174.73(11) . . ?
N8 Ni8 O7 93.70(12) . . ?
N8 Ni8 O30 90.21(14) . . ?
O3 Ni9 Ni2 42.71(7) . . ?
O3 Ni9 O5 91.71(9) . . ?
O3 Ni9 O13 82.64(10) . . ?
O3 Ni9 O18 87.90(10) . . ?
O3 Ni9 O23 176.49(12) . . ?
O3 Ni9 N4 93.82(11) . . ?
O5 Ni9 Ni2 93.38(6) . . ?
O13 Ni9 Ni2 41.85(7) . . ?
O13 Ni9 O5 78.78(10) . . ?
O13 Ni9 O18 90.99(11) . . ?
O13 Ni9 O23 94.74(11) . . ?
O13 Ni9 N4 172.50(13) . . ?
O18 Ni9 Ni2 79.39(8) . . ?
O18 Ni9 O5 169.73(10) . . ?
O18 Ni9 N4 95.49(13) . . ?
O23 Ni9 Ni2 134.15(9) . . ?
O23 Ni9 O5 90.07(11) . . ?
O23 Ni9 O18 89.81(12) . . ?
O23 Ni9 N4 89.05(12) . . ?
N4 Ni9 Ni2 135.98(9) . . ?
N4 Ni9 O5 94.78(12) . . ?
Ni7 O1 Ni1 89.89(9) . . ?
C13 O1 Ni1 123.7(2) . . ?
C13 O1 Ni7 133.0(2) . . ?
Ni6 O2 Ni2 89.22(8) . . ?
C13 O2 Ni2 134.4(2) . . ?
C13 O2 Ni6 123.2(2) . . ?
Ni6 O3 Ni2 100.71(10) . . ?
Ni6 O3 Ni9 128.95(12) . . ?
Ni9 O3 Ni2 94.94(10) . . ?
Ni4 O4 Ni3 89.38(8) . . ?
C13 O4 Ni3 134.3(2) . . ?
C13 O4 Ni4 121.3(2) . . ?
Ni4 O5 Ni9 89.03(9) . . ?
C14 O5 Ni4 121.1(2) . . ?
C14 O5 Ni9 134.5(2) . . ?
Ni1 O6 Ni3 130.89(12) . . ?
Ni1 O6 Ni5 100.52(10) . . ?
Ni5 O6 Ni3 93.94(10) . . ?
Ni8 O7 Ni6 90.53(9) . . ?
C14 O7 Ni6 122.3(2) . . ?
C14 O7 Ni8 133.7(2) . . ?
Ni4 O8 Ni3 100.66(11) . . ?
Ni4 O8 Ni5 130.77(13) . . ?
Ni5 O8 Ni3 94.63(11) . . ?
Ni1 O9 Ni5 88.39(8) . . ?
C14 O9 Ni1 123.4(2) . . ?
C14 O9 Ni5 135.1(2) . . ?
C1AA O10 Ni3 127.3(2) . . ?
Ni1 O11 Ni7 98.18(11) . . ?
Ni1 O11 Ni8 126.36(13) . . ?
Ni8 O11 Ni7 98.73(10) . . ?
C1 O12 Ni2 126.0(3) . . ?
Ni2 O13 Ni9 95.63(11) . . ?
Ni4 O13 Ni2 130.53(14) . . ?
Ni4 O13 Ni9 100.68(12) . . ?
Ni6 O14 Ni7 125.25(14) . . ?
Ni6 O14 Ni8 98.93(13) . . ?
Ni7 O14 Ni8 98.94(12) . . ?
C17 O15 Ni1 127.5(2) . . ?
C4 O16 Ni2 125.8(2) . . ?
C4 O17 Ni6 128.9(2) . . ?
C1 O18 Ni9 127.0(2) . . ?
C1AA O19 Ni5 125.3(2) . . ?
C5 O20 Ni1 128.6(2) . . ?
C4AA O21 Ni6 127.7(3) . . ?
C5 O22 Ni5 129.5(2) . . ?
C0AA O23 Ni9 128.5(3) . . ?
C0AA O24 Ni4 128.8(3) . . ?
C16 O25 Ni3 125.6(3) . . ?
C4AA O26 Ni8 128.0(3) . . ?
C17 O27 Ni7 129.2(3) . . ?
C16 O28 Ni4 126.5(3) . . ?
C88 O29 Ni7 125.4(4) . . ?
C89 O30 Ni8 118.2(4) . . ?
N3 N1 Ni3 118.4(2) . . ?
C3AA N1 Ni3 135.6(3) . . ?
C3AA N1 N3 105.1(3) . . ?
N9 N2 Ni5 118.2(2) . . ?
C25 N2 Ni5 135.3(3) . . ?
C25 N2 N9 105.4(3) . . ?
C10 N3 N1 112.2(3) . . ?
N10 N4 Ni9 118.8(2) . . ?
C24 N4 Ni9 134.9(3) . . ?
C24 N4 N10 105.9(4) . . ?
N6 N5 Ni2 118.0(2) . . ?
C7 N5 Ni2 134.8(2) . . ?
C7 N5 N6 105.4(3) . . ?
C15 N6 N5 112.3(3) . . ?
N11 N7 Ni7 120.4(2) . . ?
N11 N7 C76 103.1(3) . . ?
C76 N7 Ni7 135.8(3) . . ?
N12 N8 Ni8 118.9(2) . . ?
N12 N8 C60 102.1(4) . . ?
C60 N8 Ni8 137.5(3) . . ?
C36 N9 N2 112.9(3) . . ?
C34 N10 N4 112.0(4) . . ?
N7 N11 C11 113.7(3) . . ?
C22 N12 N8 113.6(3) . . ?
O1 C13 O4 119.6(3) . . ?
O2 C13 O1 120.5(3) . . ?
O2 C13 O4 119.9(3) . . ?
O5 C14 O7 119.3(3) . . ?
O9 C14 O5 120.1(3) . . ?
O9 C14 O7 120.5(3) . . ?
C88 N16 C92 123.1(7) . . ?
C88 N16 C99 120.6(7) . . ?
C92 N16 C99 116.3(7) . . ?
C89 N17 C96 118.6(10) . . ?
C89 N17 C97 123.4(9) . . ?
C97 N17 C96 118.0(8) . . ?
O12 C1 C28 116.6(4) . . ?
O18 C1 O12 127.2(4) . . ?
O18 C1 C28 116.2(4) . . ?
O10 C1AA O19 127.3(3) . . ?
O10 C1AA C12 115.7(3) . . ?
O19 C1AA C12 116.9(3) . . ?
C15 C2AA C7 106.5(3) . . ?
O16 C4 C8 116.9(3) . . ?
O17 C4 O16 126.1(3) . . ?
O17 C4 C8 117.1(3) . . ?
O20 C5 O22 126.2(3) . . ?
O20 C5 C20 117.4(3) . . ?
O22 C5 C20 116.5(3) . . ?
N1 C3AA C9 110.0(3) . . ?
N1 C3AA C23 121.4(4) . . ?
C9 C3AA C23 128.5(3) . . ?
N5 C7 C2AA 109.8(3) . . ?
N5 C7 C27 121.4(3) . . ?
C2AA C7 C27 128.8(4) . . ?
C30 C8 C4 121.7(4) . . ?
C30 C8 C52 119.1(4) . . ?
C52 C8 C4 119.2(4) . . ?
C10 C9 C3AA 106.3(3) . . ?
N3 C10 C9 106.3(3) . . ?
N3 C10 C44 121.4(4) . . ?
C9 C10 C44 132.3(4) . . ?
N11 C11 C40 108.6(4) . . ?
N11 C11 C54 121.2(4) . . ?
C40 C11 C54 130.2(4) . . ?
C45 C12 C1AA 120.7(4) . . ?
C49 C12 C1AA 120.1(4) . . ?
C49 C12 C45 119.0(4) . . ?
O23 C0AA O24 126.3(4) . . ?
O23 C0AA C26 117.1(4) . . ?
O24 C0AA C26 116.6(4) . . ?
O21 C4AA O26 125.2(4) . . ?
O21 C4AA C18 117.1(4) . . ?
O26 C4AA C18 117.7(4) . . ?
N6 C15 C2AA 106.0(3) . . ?
N6 C15 C41 121.5(4) . . ?
C2AA C15 C41 132.5(4) . . ?
O25 C16 C21 118.8(3) . . ?
O28 C16 O25 124.6(4) . . ?
O28 C16 C21 116.5(4) . . ?
O15 C17 O27 124.9(4) . . ?
O15 C17 C19 117.9(3) . . ?
O27 C17 C19 117.1(3) . . ?
C32 C18 C4AA 119.9(4) . . ?
C67 C18 C4AA 121.1(4) . . ?
C67 C18 C32 118.9(4) . . ?
C29 C19 C17 120.4(4) . . ?
C29 C19 C55 118.2(4) . . ?
C55 C19 C17 121.2(4) . . ?
C38 C20 C5 119.8(4) . . ?
C38 C20 C42 118.7(4) . . ?
C42 C20 C5 121.5(4) . . ?
C31 C21 C16 119.8(4) . . ?
C31 C21 C50 119.1(4) . . ?
C50 C21 C16 121.1(4) . . ?
N12 C22 C48 121.4(4) . . ?
N12 C22 C59 107.9(4) . . ?
C59 C22 C48 130.7(4) . . ?
N4 C24 C33 109.0(4) . . ?
N4 C24 C46 122.4(4) . . ?
C33 C24 C46 128.6(4) . . ?
N2 C25 C39 109.6(4) . . ?
N2 C25 C68 121.3(4) . . ?
C39 C25 C68 129.1(4) . . ?
C47 C26 C0AA 121.3(4) . . ?
C47 C26 C61 119.1(4) . . ?
C61 C26 C0AA 119.5(4) . . ?
C56 C28 C1 121.0(4) . . ?
C56 C28 C65 117.8(4) . . ?
C65 C28 C1 121.2(4) . . ?
C19 C29 C35 121.2(4) . . ?
C8 C30 C58 119.9(5) . . ?
C21 C31 C43 120.5(4) . . ?
C18 C32 C51 120.7(5) . . ?
C34 C33 C24 107.2(4) . . ?
N10 C34 C33 105.9(4) . . ?
N10 C34 C63 121.9(5) . . ?
C33 C34 C63 132.2(4) . . ?
C37 C35 C29 119.6(4) . . ?
N9 C36 C39 105.7(4) . . ?
N9 C36 C69 121.8(4) . . ?
C39 C36 C69 132.4(4) . . ?
C35 C37 C74 119.9(4) . . ?
C20 C38 C66 120.8(4) . . ?
C36 C39 C25 106.4(4) . . ?
C11 C40 C76 103.0(4) . . ?
C20 C42 C62 120.2(5) . . ?
C64 C43 C31 120.6(5) . . ?
C12 C45 C79 119.7(5) . . ?
C26 C47 C72 121.2(5) . . ?
C12 C49 C81 120.8(5) . . ?
C73 C50 C21 119.8(5) . . ?
C57 C51 C32 119.2(5) . . ?
C8 C52 C70 119.9(6) . . ?
C66 C53 C62 119.9(5) . . ?
C74 C55 C19 120.3(5) . . ?
C28 C56 C78 119.9(6) . . ?
C85 C57 C51 120.9(5) . . ?
C71 C58 C30 120.7(6) . . ?
C22 C59 C60 104.0(4) . . ?
N8 C60 C59 112.3(4) . . ?
N8 C60 C87 121.5(5) . . ?
C59 C60 C87 126.2(5) . . ?
C77 C61 C26 120.3(5) . . ?
C53 C62 C42 120.7(5) . . ?
C43 C64 C73 119.9(5) . . ?
C80 C65 C28 122.2(6) . . ?
C53 C66 C38 119.7(5) . . ?
C18 C67 C85 120.9(5) . . ?
C71 C70 C52 120.6(6) . . ?
C70 C71 C58 119.8(5) . . ?
C75 C72 C47 119.4(5) . . ?
C50 C73 C64 120.1(5) . . ?
C37 C74 C55 120.7(5) . . ?
C72 C75 C77 120.5(5) . . ?
N7 C76 C40 111.6(4) . . ?
N7 C76 C86 123.2(5) . . ?
C40 C76 C86 125.1(5) . . ?
C61 C77 C75 119.2(6) . . ?
C84 C78 C56 121.1(6) . . ?
C83 C79 C45 120.1(6) . . ?
C84 C80 C65 119.2(7) . . ?
C83 C81 C49 120.2(6) . . ?
C81 C83 C79 120.0(5) . . ?
C78 C84 C80 119.8(6) . . ?
C57 C85 C67 119.5(5) . . ?
O29 C88 N16 128.1(6) . . ?
O30 C89 N17 127.1(8) . . ?
C82 N15 C90 122.0(8) . . ?
C82 N15 C93 120.4(8) . . ?
C90 N15 C93 117.5(8) . . ?
O31 C82 N15 127.5(8) . . ?
O32 C91 C94 106.9(10) . . ?
C95 N18 C98 120.2(12) . . ?
C95 N18 C100 120.8(13) . . ?
C100 N18 C98 119.0(11) . . ?
O33 C95 N18 123.3(13) . . ?

loop_
_geom_bond_atom_site_label_1
_geom_bond_atom_site_label_2
_geom_bond_distance
_geom_bond_site_symmetry_2
_geom_bond_publ_flag
Ni1 O1 2.191(2) . ?
Ni1 O6 1.986(2) . ?
Ni1 O9 2.154(2) . ?
Ni1 O11 1.998(2) . ?
Ni1 O15 2.047(3) . ?
Ni1 O20 2.039(3) . ?
Ni2 Ni9 2.9946(8) . ?
Ni2 O2 2.266(2) . ?
Ni2 O3 2.039(2) . ?
Ni2 O12 2.065(3) . ?
Ni2 O13 2.008(3) . ?
Ni2 O16 2.039(3) . ?
Ni2 N5 2.066(3) . ?
Ni3 Ni5 2.9813(8) . ?
Ni3 O4 2.226(2) . ?
Ni3 O6 2.042(2) . ?
Ni3 O8 2.038(3) . ?
Ni3 O10 2.047(2) . ?
Ni3 O25 2.054(3) . ?
Ni3 N1 2.055(3) . ?
Ni4 O4 2.172(2) . ?
Ni4 O5 2.171(2) . ?
Ni4 O8 1.980(2) . ?
Ni4 O13 1.970(3) . ?
Ni4 O24 2.033(3) . ?
Ni4 O28 2.030(3) . ?
Ni5 O6 2.037(2) . ?
Ni5 O8 2.018(3) . ?
Ni5 O9 2.282(2) . ?
Ni5 O19 2.065(2) . ?
Ni5 O22 2.022(3) . ?
Ni5 N2 2.074(3) . ?
Ni6 O2 2.145(2) . ?
Ni6 O3 1.986(2) . ?
Ni6 O7 2.174(2) . ?
Ni6 O14 1.989(3) . ?
Ni6 O17 2.054(3) . ?
Ni6 O21 2.029(3) . ?
Ni7 O1 2.148(2) . ?
Ni7 O11 2.058(3) . ?
Ni7 O14 2.021(3) . ?
Ni7 O27 2.035(3) . ?
Ni7 O29 2.102(3) . ?
Ni7 N7 2.064(3) . ?
Ni8 O7 2.160(3) . ?
Ni8 O11 2.031(3) . ?
Ni8 O14 2.062(3) . ?
Ni8 O26 2.043(3) . ?
Ni8 O30 2.108(3) . ?
Ni8 N8 2.076(3) . ?
Ni9 O3 2.025(2) . ?
Ni9 O5 2.226(3) . ?
Ni9 O13 2.034(3) . ?
Ni9 O18 2.059(3) . ?
Ni9 O23 2.034(3) . ?
Ni9 N4 2.064(3) . ?
O1 C13 1.290(4) . ?
O2 C13 1.285(4) . ?
O4 C13 1.290(4) . ?
O5 C14 1.289(4) . ?
O7 C14 1.292(4) . ?
O9 C14 1.288(4) . ?
O10 C1AA 1.255(5) . ?
O12 C1 1.260(5) . ?
O15 C17 1.251(5) . ?
O16 C4 1.252(5) . ?
O17 C4 1.251(5) . ?
O18 C1 1.258(5) . ?
O19 C1AA 1.261(5) . ?
O20 C5 1.249(5) . ?
O21 C4AA 1.251(5) . ?
O22 C5 1.260(5) . ?
O23 C0AA 1.249(5) . ?
O24 C0AA 1.256(5) . ?
O25 C16 1.267(5) . ?
O26 C4AA 1.258(5) . ?
O27 C17 1.255(5) . ?
O28 C16 1.248(5) . ?
O29 C88 1.239(7) . ?
O30 C89 1.222(8) . ?
N1 N3 1.355(4) . ?
N1 C3AA 1.335(5) . ?
N2 N9 1.348(5) . ?
N2 C25 1.329(5) . ?
N3 C10 1.342(5) . ?
N4 N10 1.354(5) . ?
N4 C24 1.336(5) . ?
N5 N6 1.362(4) . ?
N5 C7 1.337(5) . ?
N6 C15 1.342(5) . ?
N7 N11 1.335(5) . ?
N7 C76 1.367(6) . ?
N8 N12 1.346(5) . ?
N8 C60 1.357(6) . ?
N9 C36 1.341(5) . ?
N10 C34 1.346(5) . ?
N11 C11 1.343(5) . ?
N12 C22 1.340(5) . ?
N16 C88 1.311(8) . ?
N16 C92 1.442(10) . ?
N16 C99 1.461(14) . ?
N17 C89 1.341(8) . ?
N17 C96 1.458(14) . ?
N17 C97 1.447(14) . ?
C1 C28 1.507(6) . ?
C1AA C12 1.517(5) . ?
C2AA C7 1.401(5) . ?
C2AA C15 1.379(6) . ?
C4 C8 1.505(5) . ?
C5 C20 1.505(5) . ?
C3AA C9 1.397(6) . ?
C3AA C23 1.497(6) . ?
C7 C27 1.487(5) . ?
C8 C30 1.385(6) . ?
C8 C52 1.387(7) . ?
C9 C10 1.367(6) . ?
C10 C44 1.503(6) . ?
C11 C40 1.362(7) . ?
C11 C54 1.493(6) . ?
C12 C45 1.381(7) . ?
C12 C49 1.371(7) . ?
C0AA C26 1.499(5) . ?
C4AA C18 1.504(5) . ?
C15 C41 1.486(6) . ?
C16 C21 1.508(6) . ?
C17 C19 1.505(5) . ?
C18 C32 1.374(7) . ?
C18 C67 1.373(7) . ?
C19 C29 1.382(6) . ?
C19 C55 1.388(6) . ?
C20 C38 1.381(6) . ?
C20 C42 1.382(6) . ?
C21 C31 1.374(6) . ?
C21 C50 1.396(6) . ?
C22 C48 1.494(7) . ?
C22 C59 1.348(7) . ?
C24 C33 1.400(7) . ?
C24 C46 1.484(8) . ?
C25 C39 1.408(7) . ?
C25 C68 1.501(7) . ?
C26 C47 1.367(7) . ?
C26 C61 1.402(7) . ?
C28 C56 1.375(7) . ?
C28 C65 1.375(7) . ?
C29 C35 1.389(6) . ?
C30 C58 1.388(7) . ?
C31 C43 1.392(6) . ?
C32 C51 1.400(6) . ?
C33 C34 1.365(8) . ?
C34 C63 1.491(8) . ?
C35 C37 1.364(7) . ?
C36 C39 1.369(7) . ?
C36 C69 1.500(7) . ?
C37 C74 1.376(8) . ?
C38 C66 1.397(7) . ?
C40 C76 1.432(7) . ?
C42 C62 1.383(7) . ?
C43 C64 1.353(7) . ?
C45 C79 1.396(7) . ?
C47 C72 1.391(7) . ?
C49 C81 1.381(7) . ?
C50 C73 1.388(7) . ?
C51 C57 1.367(9) . ?
C52 C70 1.398(7) . ?
C53 C62 1.373(8) . ?
C53 C66 1.365(8) . ?
C55 C74 1.378(7) . ?
C56 C78 1.386(8) . ?
C57 C85 1.365(9) . ?
C58 C71 1.375(10) . ?
C59 C60 1.405(7) . ?
C60 C87 1.503(8) . ?
C61 C77 1.387(7) . ?
C64 C73 1.389(8) . ?
C65 C80 1.373(8) . ?
C67 C85 1.392(7) . ?
C70 C71 1.355(11) . ?
C72 C75 1.373(9) . ?
C75 C77 1.398(9) . ?
C76 C86 1.514(8) . ?
C78 C84 1.355(11) . ?
C79 C83 1.368(9) . ?
C80 C84 1.363(11) . ?
C81 C83 1.361(10) . ?
O31 C82 1.237(11) . ?
N15 C82 1.339(11) . ?
N15 C90 1.399(9) . ?
N15 C93 1.454(11) . ?
O32 C91 1.422(8) . ?
C91 C94 1.497(8) . ?
O33 C95 1.247(12) . ?
N18 C95 1.295(11) . ?
N18 C98 1.463(15) . ?
N18 C100 1.416(17) . ?
